data_7009903
loop_
_publ_author_name
'da Silva, Ana C.'
'Piotrowski, Holger'
'Mayer, Peter'
'Polborn, Kurt'
'Severin, Kay'

_publ_section_title
;
 Heterometallic bromo-bridged complexes with a Re(CO)3 fragment
;
_journal_issue 17
_journal_name_full 'Journal of the Chemical Society, Dalton Transactions'
_journal_page_first 2960
_journal_paper_doi 10.1039/b004262p
_journal_year 2000
_chemical_compound_source
;

;
_chemical_formula_moiety 'Re1, Rh1, Br3, (C O)3, (C10 H15)'
_chemical_formula_sum 'C13 H15 Br3 O3 Re Rh'
_chemical_formula_weight 748.081
_chemical_name_common cp(Me)5-Rh-Br3-Re-(CO)3
_chemical_name_systematic ?
_space_group_IT_number 14
_symmetry_cell_setting monoclinic
_symmetry_Int_Tables_number 14
_symmetry_space_group_name_Hall '-P 2yn'
_symmetry_space_group_name_H-M 'P 1 21/n 1'
_atom_sites_solution_hydrogens geom
_atom_sites_solution_primary direct
_atom_sites_solution_secondary difmap
_audit_block_code Re_Rh_(CO)3_C10H15_Br3_e117_beck
_audit_creation_date 16-May-00
_audit_creation_method 'form98_1/compatible with shelxl97-2'
_cell_angle_alpha 90
_cell_angle_beta 90.434(10)
_cell_angle_gamma 90
_cell_formula_units_Z 4
_cell_length_a 9.6576(8)
_cell_length_b 14.8986(17)
_cell_length_c 12.3070(10)
_cell_measurement_reflns_used 5000
_cell_measurement_temperature 200(3)
_cell_measurement_theta_max 28.0
_cell_measurement_theta_min 2.2
_cell_volume 1770.7(3)
_computing_cell_refinement 'Stoe IPDS software (Darmstadt, Germany)'
_computing_data_collection 'Stoe IPDS software (Darmstadt, Germany)'
_computing_data_reduction 'Stoe IPDS software (Darmstadt, Germany)'
_computing_molecular_graphics
;ORTEP (M. N. Burnett, C. K. Johnson, ORTEP-III: Oak Ridge Thermal Ellipsoid
 Plot Program for Crystal Structure Illustrations, Oak Ridge National
 Laboratory Report ORNL-6895, 1996). Windows version (L. J. Farrugia, Univ.
 Glasgow) used --- SCHAKAL (E. Keller, University of  Freiburg (Breisgau),
 Germany, 1995).
;
_computing_publication_material
;PLATON (A. L. Spek, Acta Crystallogr, Sect. A, 1990, 46, C34, 1995 version).
--- T.B.Cohen, Pure Appl. Chem. 1996,68,2339-2359 (atomic masses).
;
_computing_structure_refinement 'SHELXL-97 (G. M. Sheldrick. University of G\"ottingen, 97-2 version)'
_computing_structure_solution
;
SIR97 (Cascarano et al.,Acta Crystallogr., Sect A, 1996, C79)
;
_diffrn_ambient_temperature 200(3)
_diffrn_measured_fraction_theta_full 0.981
_diffrn_measured_fraction_theta_max 0.981
_diffrn_measurement_device 'image-plate area detector'
_diffrn_measurement_device_type 'Stoe IPDS'
_diffrn_measurement_method 'area detection'
_diffrn_radiation_collimation '0.5 mm collimator'
_diffrn_radiation_monochromator graphite
_diffrn_radiation_source 'fine-focus sealed tube'
_diffrn_radiation_type MoK\a
_diffrn_radiation_wavelength 0.71073
_diffrn_reflns_av_R_equivalents 0.0557
_diffrn_reflns_av_sigmaI/netI 0.0445
_diffrn_reflns_limit_h_max 12
_diffrn_reflns_limit_h_min -12
_diffrn_reflns_limit_k_max 19
_diffrn_reflns_limit_k_min -19
_diffrn_reflns_limit_l_max 16
_diffrn_reflns_limit_l_min -15
_diffrn_reflns_number 16749
_diffrn_reflns_theta_full 28.07
_diffrn_reflns_theta_max 28.07
_diffrn_reflns_theta_min 2.15
_diffrn_source_current 50_mA
_diffrn_source_power 2.75_kW
_diffrn_source_type 'Spellman DF4 Series'
_diffrn_source_voltage 55_kV
_exptl_absorpt_coefficient_mu 14.535
_exptl_absorpt_correction_T_max 0.5046
_exptl_absorpt_correction_T_min 0.1416
_exptl_absorpt_correction_type numerical
_exptl_absorpt_process_details 'XRed, rev. 1.09, Stoe (Darmstadt, Germany)'
_exptl_crystal_colour red
_exptl_crystal_density_diffrn 2.8062(5)
_exptl_crystal_density_method 'not measured'
_exptl_crystal_description prismatic
_exptl_crystal_F_000 1368
_exptl_crystal_size_max 0.18
_exptl_crystal_size_mid 0.07
_exptl_crystal_size_min 0.06
_refine_diff_density_max 0.788
_refine_diff_density_min -2.038
_refine_diff_density_rms 0.262
_refine_ls_extinction_method none
_refine_ls_goodness_of_fit_ref 0.981
_refine_ls_hydrogen_treatment constr
_refine_ls_matrix_type full
_refine_ls_number_parameters 190
_refine_ls_number_reflns 4233
_refine_ls_number_restraints 0
_refine_ls_restrained_S_all 0.981
_refine_ls_R_factor_all 0.0374
_refine_ls_R_factor_gt 0.0257
_refine_ls_shift/su_max 0.001
_refine_ls_shift/su_mean 0.000
_refine_ls_structure_factor_coef Fsqd
_refine_ls_weighting_scheme calc
_refine_ls_wR_factor_gt 0.0547
_refine_ls_wR_factor_ref 0.0566
_reflns_number_gt 3398
_reflns_number_total 4233
_reflns_threshold_expression >2sigma(I)
_cod_data_source_file b004262p.txt
_cod_data_source_block e117
_cod_original_sg_symbol_H-M 'P 21/n'
_cod_database_code 7009903
_kl_diffrn_detector_area_phi_start 0.0
_kl_diffrn_detector_area_phi_end 200.2
_kl_diffrn_detector_area_phi_incr 1.4
_kl_diffrn_detector_area_expos_time 4.00_min
_kl_diffrn_detector_area_plate_dist 60.0_mm
_kl_diffrn_detector_area_eff_mos_spread 0.008
_kl_diffrn_detector_area_profile_funct dynamic
_kl_diffrn_detector_area_profile_min 11
_kl_diffrn_detector_area_profile_max 21
_kl_archive_shelxl_comment 'release 97-2'
_kl_archive_shelxl_res
;
TITL  e117 in P21/n
CELL  0.71073    9.6576   14.8986   12.3070    90.000    90.434    90.000
ZERR  4          0.0008    0.0017    0.0010     0.000     0.010     0.000
LATT  1
SYMM   .50000-X,  .50000+Y,  .50000-Z
SFAC    C   H   O   BR  RE  RH
UNIT    52  60  12  12   4   4
L.S.      12
FMAP      2
PLAN     -25

TEMP  -73
BOND  $H
CONF
ACTA

WGHT    0.027300
FVAR       0.19723
RH    6    0.363593    0.181593    0.248537    11.00000    0.01132    0.01220 =
         0.01418   -0.00043    0.00175    0.00082
RE    5    0.620793    0.027393    0.240005    11.00000    0.01212    0.01378 =
         0.02501    0.00112    0.00271    0.00094
BR1   4    0.627181    0.203557    0.267758    11.00000    0.01546    0.01812 =
         0.03023   -0.00491   -0.00172   -0.00179
BR2   4    0.429317    0.073841    0.097440    11.00000    0.02131    0.02958 =
         0.02757   -0.01401   -0.00419    0.00691
BR3   4    0.410377    0.046517    0.373182    11.00000    0.02472    0.03391 =
         0.03803    0.02186    0.01554    0.01132
O1    3    0.854509    0.022002    0.075725    11.00000    0.02687    0.03789 =
         0.03039   -0.00219    0.00915    0.00488
C1    1    0.764765    0.025058    0.136487    11.00000    0.01501    0.02039 =
         0.02696   -0.00332    0.00149    0.00164
O2    3    0.835944   -0.026454    0.410065    11.00000    0.03106    0.04121 =
         0.02998    0.00881   -0.00103    0.00969
C2    1    0.752058   -0.004254    0.348323    11.00000    0.02108    0.02284 =
         0.02712    0.00445    0.00793    0.00166
O3    3    0.575494   -0.170894    0.195402    11.00000    0.02926    0.01790 =
         0.13802   -0.00622   -0.00693   -0.00632
C3    1    0.591538   -0.096687    0.212609    11.00000    0.01553    0.02617 =
         0.05864   -0.00126   -0.00170    0.00132
C4    1    0.304917    0.318163    0.282700    11.00000    0.01618    0.01110 =
         0.02188   -0.00188    0.00150    0.00045
C5    1    0.225690    0.257210    0.348241    11.00000    0.01282    0.01610 =
         0.01639   -0.00057    0.00330    0.00469
C6    1    0.148900    0.199890    0.277350    11.00000    0.01101    0.01578 =
         0.02443   -0.00201    0.00161    0.00367
C7    1    0.277481    0.296241    0.170062    11.00000    0.01795    0.01238 =
         0.02144    0.00254    0.00314    0.00664
C8    1    0.177832    0.224839    0.167886    11.00000    0.01497    0.02101 =
         0.02176   -0.00394   -0.00190    0.00713
C9    1    0.395171    0.392499    0.321636    11.00000    0.02535    0.01711 =
         0.03223   -0.00544    0.00242   -0.00501
AFIX  33
H9A   2    0.437406    0.422469    0.259228    11.00000   -1.50000
H9B   2    0.468057    0.368197    0.369019    11.00000   -1.50000
H9C   2    0.339551    0.435840    0.362332    11.00000   -1.50000
AFIX   0
C10   1    0.217890    0.258644    0.469563    11.00000    0.02752    0.03393 =
         0.01883   -0.00535    0.00576    0.00164
AFIX  33
H10A  2    0.156274    0.210623    0.494169    11.00000   -1.50000
H10B  2    0.181680    0.316766    0.493488    11.00000   -1.50000
H10C  2    0.310607    0.249482    0.500521    11.00000   -1.50000
AFIX   0
C11   1    0.048705    0.129136    0.311655    11.00000    0.01896    0.01452 =
         0.04254    0.00084    0.00684   -0.00005
AFIX  33
H11A  2    0.012950    0.097757    0.247328    11.00000   -1.50000
H11B  2   -0.028259    0.157097    0.350538    11.00000   -1.50000
H11C  2    0.095700    0.086143    0.359600    11.00000   -1.50000
AFIX   0
C12   1    0.113876    0.186540    0.067287    11.00000    0.02819    0.03518 =
         0.02918   -0.00769   -0.01241    0.00362
AFIX  33
H12A  2    0.047686    0.139555    0.087092    11.00000   -1.50000
H12B  2    0.186365    0.160781    0.021535    11.00000   -1.50000
H12C  2    0.065590    0.234140    0.027191    11.00000   -1.50000
AFIX   0
C13   1    0.335759    0.343551    0.073390    11.00000    0.04208    0.02881 =
         0.02698    0.01188    0.00902    0.00852
AFIX  33
H13A  2    0.403061    0.388661    0.097656    11.00000   -1.50000
H13B  2    0.260695    0.373054    0.032998    11.00000   -1.50000
H13C  2    0.381687    0.299920    0.026206    11.00000   -1.50000
HKLF      4

REM   e117 in P21/n
REM R1 =  0.0257 for   3398 Fo > 4sig(Fo)  and  0.0374 for all   4233 data
REM    190 parameters refined using      0 restraints

END
;

loop_
_symmetry_equiv_pos_as_xyz
'x, y, z'
'-x+1/2, y+1/2, -z+1/2'
'-x, -y, -z'
'x-1/2, -y-1/2, z-1/2'

loop_
_atom_site_label
_atom_site_type_symbol
_atom_site_fract_x
_atom_site_fract_y
_atom_site_fract_z
_atom_site_U_iso_or_equiv
_atom_site_adp_type
_atom_site_occupancy
_atom_site_symmetry_multiplicity
_atom_site_calc_flag
_atom_site_refinement_flags
_atom_site_disorder_assembly
_atom_site_disorder_group
Rh Rh 0.36359(3) 0.18159(2) 0.24854(3) 0.01256(8) Uani 1 1 d . . .
Re Re 0.620793(19) 0.027393(13) 0.240005(16) 0.01696(6) Uani 1 1 d . . .
Br1 Br 0.62718(5) 0.20356(3) 0.26776(4) 0.02128(11) Uani 1 1 d . . .
Br2 Br 0.42932(5) 0.07384(4) 0.09744(4) 0.02618(12) Uani 1 1 d . . .
Br3 Br 0.41038(6) 0.04652(4) 0.37318(5) 0.03214(14) Uani 1 1 d . . .
O1 O 0.8545(4) 0.0220(3) 0.0757(3) 0.0317(9) Uani 1 1 d . . .
C1 C 0.7648(5) 0.0251(4) 0.1365(4) 0.0208(10) Uani 1 1 d . . .
O2 O 0.8359(4) -0.0265(3) 0.4101(3) 0.0341(10) Uani 1 1 d . . .
C2 C 0.7521(5) -0.0043(4) 0.3483(4) 0.0236(11) Uani 1 1 d . . .
O3 O 0.5755(5) -0.1709(3) 0.1954(6) 0.0618(17) Uani 1 1 d . . .
C3 C 0.5915(6) -0.0967(4) 0.2126(6) 0.0335(14) Uani 1 1 d . . .
C4 C 0.3049(5) 0.3182(3) 0.2827(4) 0.0164(9) Uani 1 1 d . . .
C5 C 0.2257(5) 0.2572(3) 0.3482(4) 0.0151(9) Uani 1 1 d . . .
C6 C 0.1489(5) 0.1999(3) 0.2774(4) 0.0171(10) Uani 1 1 d . . .
C7 C 0.2775(5) 0.2962(3) 0.1701(4) 0.0172(10) Uani 1 1 d . . .
C8 C 0.1778(5) 0.2248(3) 0.1679(4) 0.0193(10) Uani 1 1 d . . .
C9 C 0.3952(6) 0.3925(3) 0.3216(5) 0.0249(11) Uani 1 1 d . . .
H9A H 0.4374 0.4225 0.2592 0.037 Uiso 1 1 calc R . .
H9B H 0.4681 0.3682 0.3690 0.037 Uiso 1 1 calc R . .
H9C H 0.3396 0.4358 0.3623 0.037 Uiso 1 1 calc R . .
C10 C 0.2179(6) 0.2586(4) 0.4696(4) 0.0267(12) Uani 1 1 d . . .
H10A H 0.1563 0.2106 0.4942 0.040 Uiso 1 1 calc R . .
H10B H 0.1817 0.3168 0.4935 0.040 Uiso 1 1 calc R . .
H10C H 0.3106 0.2495 0.5005 0.040 Uiso 1 1 calc R . .
C11 C 0.0487(5) 0.1291(3) 0.3117(5) 0.0253(12) Uani 1 1 d . . .
H11A H 0.0129 0.0978 0.2473 0.038 Uiso 1 1 calc R . .
H11B H -0.0283 0.1571 0.3505 0.038 Uiso 1 1 calc R . .
H11C H 0.0957 0.0861 0.3596 0.038 Uiso 1 1 calc R . .
C12 C 0.1139(6) 0.1865(4) 0.0673(5) 0.0309(12) Uani 1 1 d . . .
H12A H 0.0477 0.1396 0.0871 0.046 Uiso 1 1 calc R . .
H12B H 0.1864 0.1608 0.0215 0.046 Uiso 1 1 calc R . .
H12C H 0.0656 0.2341 0.0272 0.046 Uiso 1 1 calc R . .
C13 C 0.3358(7) 0.3436(4) 0.0734(4) 0.0326(14) Uani 1 1 d . . .
H13A H 0.4031 0.3887 0.0977 0.049 Uiso 1 1 calc R . .
H13B H 0.2607 0.3731 0.0330 0.049 Uiso 1 1 calc R . .
H13C H 0.3817 0.2999 0.0262 0.049 Uiso 1 1 calc R . .

loop_
_atom_site_aniso_label
_atom_site_aniso_U_11
_atom_site_aniso_U_22
_atom_site_aniso_U_33
_atom_site_aniso_U_23
_atom_site_aniso_U_13
_atom_site_aniso_U_12
Rh 0.01132(16) 0.01220(17) 0.01418(16) -0.00043(12) 0.00175(13) 0.00082(13)
Re 0.01212(9) 0.01378(9) 0.02501(10) 0.00112(8) 0.00271(7) 0.00094(8)
Br1 0.0155(2) 0.0181(2) 0.0302(3) -0.00491(19) -0.0017(2) -0.00179(19)
Br2 0.0213(2) 0.0296(3) 0.0276(3) -0.0140(2) -0.0042(2) 0.0069(2)
Br3 0.0247(3) 0.0339(3) 0.0380(3) 0.0219(2) 0.0155(2) 0.0113(2)
O1 0.027(2) 0.038(2) 0.030(2) -0.0022(18) 0.0091(17) 0.0049(18)
C1 0.015(2) 0.020(3) 0.027(2) -0.003(2) 0.001(2) 0.002(2)
O2 0.031(2) 0.041(3) 0.030(2) 0.0088(19) -0.0010(18) 0.010(2)
C2 0.021(3) 0.023(3) 0.027(3) 0.004(2) 0.008(2) 0.002(2)
O3 0.029(2) 0.018(2) 0.138(5) -0.006(3) -0.007(3) -0.0063(19)
C3 0.016(2) 0.026(3) 0.059(4) -0.001(3) -0.002(3) 0.001(2)
C4 0.016(2) 0.011(2) 0.022(2) -0.0019(18) 0.0015(19) 0.0004(18)
C5 0.013(2) 0.016(2) 0.016(2) -0.0006(18) 0.0033(18) 0.0047(18)
C6 0.011(2) 0.016(2) 0.024(2) -0.0020(18) 0.0016(19) 0.0037(18)
C7 0.018(2) 0.012(2) 0.021(2) 0.0025(18) 0.0031(19) 0.0066(18)
C8 0.015(2) 0.021(2) 0.022(2) -0.0039(19) -0.0019(19) 0.0071(19)
C9 0.025(3) 0.017(3) 0.032(3) -0.005(2) 0.002(2) -0.005(2)
C10 0.028(3) 0.034(3) 0.019(2) -0.005(2) 0.006(2) 0.002(2)
C11 0.019(2) 0.015(2) 0.043(3) 0.001(2) 0.007(2) 0.000(2)
C12 0.028(3) 0.035(3) 0.029(3) -0.008(2) -0.012(2) 0.004(3)
C13 0.042(3) 0.029(3) 0.027(3) 0.012(2) 0.009(3) 0.009(3)

loop_
_atom_type_symbol
_atom_type_description
_atom_type_scat_dispersion_real
_atom_type_scat_dispersion_imag
_atom_type_scat_source
C C 0.0033 0.0016 'International Tables Vol C Tables 4.2.6.8 and 6.1.1.4'
H H 0.0000 0.0000 'International Tables Vol C Tables 4.2.6.8 and 6.1.1.4'
O O 0.0106 0.0060 'International Tables Vol C Tables 4.2.6.8 and 6.1.1.4'
Br Br -0.2901 2.4595 'International Tables Vol C Tables 4.2.6.8 and 6.1.1.4'
Re Re -1.0185 7.2310 'International Tables Vol C Tables 4.2.6.8 and 6.1.1.4'
Rh Rh -1.1178 0.9187 'International Tables Vol C Tables 4.2.6.8 and 6.1.1.4'

loop_
_exptl_crystal_face_index_h
_exptl_crystal_face_index_k
_exptl_crystal_face_index_l
_exptl_crystal_face_perp_dist
0 -2 1 0.0250
0 2 1 0.0310
0 -2 -1 0.0290
0 2 -1 0.0430
3 -2 3 0.0780
-3 2 -3 0.1040

loop_
_geom_angle_atom_site_label_1
_geom_angle_atom_site_label_2
_geom_angle_atom_site_label_3
_geom_angle
_geom_angle_site_symmetry_1
_geom_angle_site_symmetry_3
_geom_angle_publ_flag
C6 Rh C7 66.05(18) . . ?
C6 Rh C5 39.06(19) . . ?
C7 Rh C5 66.09(17) . . ?
C6 Rh C8 39.08(18) . . ?
C7 Rh C8 39.25(19) . . ?
C5 Rh C8 65.45(18) . . ?
C6 Rh C4 65.65(18) . . ?
C7 Rh C4 39.48(18) . . ?
C5 Rh C4 39.16(17) . . ?
C8 Rh C4 65.54(19) . . ?
C6 Rh Br2 116.93(14) . . ?
C7 Rh Br2 105.90(13) . . ?
C5 Rh Br2 155.91(14) . . ?
C8 Rh Br2 93.66(13) . . ?
C4 Rh Br2 143.81(13) . . ?
C6 Rh Br3 99.69(13) . . ?
C7 Rh Br3 165.06(11) . . ?
C5 Rh Br3 100.23(12) . . ?
C8 Rh Br3 130.93(14) . . ?
C4 Rh Br3 131.97(13) . . ?
Br2 Rh Br3 84.16(2) . . ?
C6 Rh Br1 159.04(14) . . ?
C7 Rh Br1 108.80(13) . . ?
C5 Rh Br1 119.98(14) . . ?
C8 Rh Br1 145.87(14) . . ?
C4 Rh Br1 97.08(13) . . ?
Br2 Rh Br1 83.99(2) . . ?
Br3 Rh Br1 82.84(2) . . ?
C2 Re C1 88.7(2) . . ?
C2 Re C3 88.9(3) . . ?
C1 Re C3 88.4(2) . . ?
C2 Re Br2 177.02(14) . . ?
C1 Re Br2 94.14(16) . . ?
C3 Re Br2 92.0(2) . . ?
C2 Re Br3 95.99(14) . . ?
C1 Re Br3 173.73(16) . . ?
C3 Re Br3 95.81(17) . . ?
Br2 Re Br3 81.084(19) . . ?
C2 Re Br1 98.12(17) . . ?
C1 Re Br1 95.08(16) . . ?
C3 Re Br1 172.24(18) . . ?
Br2 Re Br1 80.846(18) . . ?
Br3 Re Br1 80.208(17) . . ?
Rh Br1 Re 80.802(16) . . ?
Rh Br2 Re 81.743(19) . . ?
Rh Br3 Re 81.157(16) . . ?
O1 C1 Re 177.9(5) . . ?
O2 C2 Re 176.1(5) . . ?
O3 C3 Re 179.1(6) . . ?
C5 C4 C7 107.5(4) . . ?
C5 C4 C9 127.1(4) . . ?
C7 C4 C9 125.4(4) . . ?
C5 C4 Rh 69.8(3) . . ?
C7 C4 Rh 69.3(3) . . ?
C9 C4 Rh 127.7(4) . . ?
C6 C5 C4 108.2(4) . . ?
C6 C5 C10 126.1(4) . . ?
C4 C5 C10 125.6(5) . . ?
C6 C5 Rh 69.9(2) . . ?
C4 C5 Rh 71.0(2) . . ?
C10 C5 Rh 128.1(4) . . ?
C5 C6 C8 108.5(4) . . ?
C5 C6 C11 125.8(4) . . ?
C8 C6 C11 125.6(5) . . ?
C5 C6 Rh 71.0(2) . . ?
C8 C6 Rh 71.2(3) . . ?
C11 C6 Rh 126.3(3) . . ?
C8 C7 C4 107.7(4) . . ?
C8 C7 C13 126.2(5) . . ?
C4 C7 C13 126.0(5) . . ?
C8 C7 Rh 70.9(3) . . ?
C4 C7 Rh 71.2(3) . . ?
C13 C7 Rh 126.2(3) . . ?
C6 C8 C7 108.2(4) . . ?
C6 C8 C12 126.9(5) . . ?
C7 C8 C12 124.9(5) . . ?
C6 C8 Rh 69.7(3) . . ?
C7 C8 Rh 69.8(3) . . ?
C12 C8 Rh 127.5(4) . . ?
C4 C9 H9A 109.5 . . ?
C4 C9 H9B 109.5 . . ?
H9A C9 H9B 109.5 . . ?
C4 C9 H9C 109.5 . . ?
H9A C9 H9C 109.5 . . ?
H9B C9 H9C 109.5 . . ?
C5 C10 H10A 109.5 . . ?
C5 C10 H10B 109.5 . . ?
H10A C10 H10B 109.5 . . ?
C5 C10 H10C 109.5 . . ?
H10A C10 H10C 109.5 . . ?
H10B C10 H10C 109.5 . . ?
C6 C11 H11A 109.5 . . ?
C6 C11 H11B 109.5 . . ?
H11A C11 H11B 109.5 . . ?
C6 C11 H11C 109.5 . . ?
H11A C11 H11C 109.5 . . ?
H11B C11 H11C 109.5 . . ?
C8 C12 H12A 109.5 . . ?
C8 C12 H12B 109.5 . . ?
H12A C12 H12B 109.5 . . ?
C8 C12 H12C 109.5 . . ?
H12A C12 H12C 109.5 . . ?
H12B C12 H12C 109.5 . . ?
C7 C13 H13A 109.5 . . ?
C7 C13 H13B 109.5 . . ?
H13A C13 H13B 109.5 . . ?
C7 C13 H13C 109.5 . . ?
H13A C13 H13C 109.5 . . ?
H13B C13 H13C 109.5 . . ?

loop_
_geom_bond_atom_site_label_1
_geom_bond_atom_site_label_2
_geom_bond_distance
_geom_bond_site_symmetry_2
_geom_bond_publ_flag
Rh C6 2.124(4) . ?
Rh C7 2.128(5) . ?
Rh C5 2.139(4) . ?
Rh C8 2.143(5) . ?
Rh C4 2.154(5) . ?
Rh Br2 2.5408(6) . ?
Rh Br3 2.5684(7) . ?
Rh Br1 2.5757(6) . ?
Re C2 1.892(6) . ?
Re C1 1.893(4) . ?
Re C3 1.900(6) . ?
Re Br2 2.6321(7) . ?
Re Br3 2.6358(6) . ?
Re Br1 2.6474(6) . ?
O1 C1 1.150(6) . ?
O2 C2 1.155(7) . ?
O3 C3 1.136(7) . ?
C4 C5 1.439(6) . ?
C4 C7 1.447(7) . ?
C4 C9 1.486(7) . ?
C5 C6 1.425(7) . ?
C5 C10 1.496(6) . ?
C6 C8 1.427(7) . ?
C6 C11 1.494(7) . ?
C7 C8 1.435(7) . ?
C7 C13 1.496(6) . ?
C8 C12 1.493(7) . ?
C9 H9A 0.9800 . ?
C9 H9B 0.9800 . ?
C9 H9C 0.9800 . ?
C10 H10A 0.9800 . ?
C10 H10B 0.9800 . ?
C10 H10C 0.9800 . ?
C11 H11A 0.9800 . ?
C11 H11B 0.9800 . ?
C11 H11C 0.9800 . ?
C12 H12A 0.9800 . ?
C12 H12B 0.9800 . ?
C12 H12C 0.9800 . ?
C13 H13A 0.9800 . ?
C13 H13B 0.9800 . ?
C13 H13C 0.9800 . ?

loop_
_geom_contact_atom_site_label_1
_geom_contact_atom_site_label_2
_geom_contact_distance
_geom_contact_site_symmetry_1
_geom_contact_site_symmetry_2
_geom_contact_publ_flag
Re Rh 3.386 . . ?

loop_
_geom_hbond_atom_site_label_D
_geom_hbond_atom_site_label_H
_geom_hbond_atom_site_label_A
_geom_hbond_distance_DH
_geom_hbond_distance_HA
_geom_hbond_distance_DA
_geom_hbond_angle_DHA
_geom_hbond_site_symmetry_A
_geom_hbond_publ_flag
? ? ? ? ? ? ? ? ?

loop_
_geom_torsion_atom_site_label_1
_geom_torsion_atom_site_label_2
_geom_torsion_atom_site_label_3
_geom_torsion_atom_site_label_4
_geom_torsion
_geom_torsion_site_symmetry_1
_geom_torsion_site_symmetry_2
_geom_torsion_site_symmetry_3
_geom_torsion_site_symmetry_4
_geom_torsion_publ_flag
C6 Rh Br1 Re 141.5(4) . . . . ?
C7 Rh Br1 Re -146.58(13) . . . . ?
C5 Rh Br1 Re 140.75(14) . . . . ?
C8 Rh Br1 Re -129.5(2) . . . . ?
C4 Rh Br1 Re 174.62(13) . . . . ?
Br2 Rh Br1 Re -41.801(18) . . . . ?
Br3 Rh Br1 Re 43.043(18) . . . . ?
C2 Re Br1 Rh -136.77(14) . . . . ?
C1 Re Br1 Rh 133.79(16) . . . . ?
C3 Re Br1 Rh 17.6(14) . . . . ?
Br2 Re Br1 Rh 40.403(17) . . . . ?
Br3 Re Br1 Rh -42.041(19) . . . . ?
C6 Rh Br2 Re -139.35(15) . . . . ?
C7 Rh Br2 Re 149.84(14) . . . . ?
C5 Rh Br2 Re -143.5(3) . . . . ?
C8 Rh Br2 Re -172.21(14) . . . . ?
C4 Rh Br2 Re 135.8(2) . . . . ?
Br3 Rh Br2 Re -41.418(19) . . . . ?
Br1 Rh Br2 Re 41.969(17) . . . . ?
C2 Re Br2 Rh 29(3) . . . . ?
C1 Re Br2 Rh -135.44(16) . . . . ?
C3 Re Br2 Rh 136.05(17) . . . . ?
Br3 Re Br2 Rh 40.476(19) . . . . ?
Br1 Re Br2 Rh -40.949(17) . . . . ?
C6 Rh Br3 Re 157.81(14) . . . . ?
C7 Rh Br3 Re 174.6(6) . . . . ?
C5 Rh Br3 Re -162.51(14) . . . . ?
C8 Rh Br3 Re 131.21(16) . . . . ?
C4 Rh Br3 Re -136.33(17) . . . . ?
Br2 Rh Br3 Re 41.424(19) . . . . ?
Br1 Rh Br3 Re -43.225(18) . . . . ?
C2 Re Br3 Rh 139.38(17) . . . . ?
C1 Re Br3 Rh 0.6(15) . . . . ?
C3 Re Br3 Rh -131.1(2) . . . . ?
Br2 Re Br3 Rh -40.03(2) . . . . ?
Br1 Re Br3 Rh 42.137(19) . . . . ?
C2 Re C1 O1 21(14) . . . . ?
C3 Re C1 O1 -68(14) . . . . ?
Br2 Re C1 O1 -160(14) . . . . ?
Br3 Re C1 O1 160(12) . . . . ?
Br1 Re C1 O1 119(14) . . . . ?
C1 Re C2 O2 -35(7) . . . . ?
C3 Re C2 O2 54(7) . . . . ?
Br2 Re C2 O2 161(5) . . . . ?
Br3 Re C2 O2 150(7) . . . . ?
Br1 Re C2 O2 -129(7) . . . . ?
C2 Re C3 O3 -83(49) . . . . ?
C1 Re C3 O3 6(49) . . . . ?
Br2 Re C3 O3 100(49) . . . . ?
Br3 Re C3 O3 -179(100) . . . . ?
Br1 Re C3 O3 123(48) . . . . ?
C6 Rh C4 C5 37.5(3) . . . . ?
C7 Rh C4 C5 118.8(4) . . . . ?
C8 Rh C4 C5 80.5(3) . . . . ?
Br2 Rh C4 C5 140.4(2) . . . . ?
Br3 Rh C4 C5 -43.4(3) . . . . ?
Br1 Rh C4 C5 -130.2(3) . . . . ?
C6 Rh C4 C7 -81.3(3) . . . . ?
C5 Rh C4 C7 -118.8(4) . . . . ?
C8 Rh C4 C7 -38.2(3) . . . . ?
Br2 Rh C4 C7 21.6(4) . . . . ?
Br3 Rh C4 C7 -162.2(2) . . . . ?
Br1 Rh C4 C7 111.1(2) . . . . ?
C6 Rh C4 C9 159.3(5) . . . . ?
C7 Rh C4 C9 -119.4(5) . . . . ?
C5 Rh C4 C9 121.8(6) . . . . ?
C8 Rh C4 C9 -157.6(5) . . . . ?
Br2 Rh C4 C9 -97.8(5) . . . . ?
Br3 Rh C4 C9 78.4(4) . . . . ?
Br1 Rh C4 C9 -8.3(4) . . . . ?
C7 C4 C5 C6 -1.0(5) . . . . ?
C9 C4 C5 C6 177.0(5) . . . . ?
Rh C4 C5 C6 -60.3(3) . . . . ?
C7 C4 C5 C10 -177.0(4) . . . . ?
C9 C4 C5 C10 1.1(8) . . . . ?
Rh C4 C5 C10 123.8(5) . . . . ?
C7 C4 C5 Rh 59.3(3) . . . . ?
C9 C4 C5 Rh -122.7(5) . . . . ?
C7 Rh C5 C6 80.9(3) . . . . ?
C8 Rh C5 C6 37.7(3) . . . . ?
C4 Rh C5 C6 118.5(4) . . . . ?
Br2 Rh C5 C6 5.8(5) . . . . ?
Br3 Rh C5 C6 -92.8(3) . . . . ?
Br1 Rh C5 C6 179.6(2) . . . . ?
C6 Rh C5 C4 -118.5(4) . . . . ?
C7 Rh C5 C4 -37.6(3) . . . . ?
C8 Rh C5 C4 -80.8(3) . . . . ?
Br2 Rh C5 C4 -112.6(3) . . . . ?
Br3 Rh C5 C4 148.7(3) . . . . ?
Br1 Rh C5 C4 61.1(3) . . . . ?
C6 Rh C5 C10 120.7(6) . . . . ?
C7 Rh C5 C10 -158.4(5) . . . . ?
C8 Rh C5 C10 158.4(5) . . . . ?
C4 Rh C5 C10 -120.8(6) . . . . ?
Br2 Rh C5 C10 126.6(4) . . . . ?
Br3 Rh C5 C10 27.9(5) . . . . ?
Br1 Rh C5 C10 -59.7(5) . . . . ?
C4 C5 C6 C8 -0.6(5) . . . . ?
C10 C5 C6 C8 175.2(5) . . . . ?
Rh C5 C6 C8 -61.7(3) . . . . ?
C4 C5 C6 C11 -177.4(4) . . . . ?
C10 C5 C6 C11 -1.5(8) . . . . ?
Rh C5 C6 C11 121.6(5) . . . . ?
C4 C5 C6 Rh 61.0(3) . . . . ?
C10 C5 C6 Rh -123.1(5) . . . . ?
C7 Rh C6 C5 -81.0(3) . . . . ?
C8 Rh C6 C5 -118.1(4) . . . . ?
C4 Rh C6 C5 -37.5(3) . . . . ?
Br2 Rh C6 C5 -177.3(2) . . . . ?
Br3 Rh C6 C5 94.3(3) . . . . ?
Br1 Rh C6 C5 -1.0(6) . . . . ?
C7 Rh C6 C8 37.1(3) . . . . ?
C5 Rh C6 C8 118.1(4) . . . . ?
C4 Rh C6 C8 80.6(3) . . . . ?
Br2 Rh C6 C8 -59.2(3) . . . . ?
Br3 Rh C6 C8 -147.6(3) . . . . ?
Br1 Rh C6 C8 117.1(4) . . . . ?
C7 Rh C6 C11 158.0(5) . . . . ?
C5 Rh C6 C11 -121.0(6) . . . . ?
C8 Rh C6 C11 120.9(6) . . . . ?
C4 Rh C6 C11 -158.5(5) . . . . ?
Br2 Rh C6 C11 61.7(5) . . . . ?
Br3 Rh C6 C11 -26.7(5) . . . . ?
Br1 Rh C6 C11 -122.0(4) . . . . ?
C5 C4 C7 C8 2.3(5) . . . . ?
C9 C4 C7 C8 -175.8(5) . . . . ?
Rh C4 C7 C8 61.9(3) . . . . ?
C5 C4 C7 C13 178.7(5) . . . . ?
C9 C4 C7 C13 0.7(8) . . . . ?
Rh C4 C7 C13 -121.6(5) . . . . ?
C5 C4 C7 Rh -59.6(3) . . . . ?
C9 C4 C7 Rh 122.3(5) . . . . ?
C6 Rh C7 C8 -37.0(3) . . . . ?
C5 Rh C7 C8 -79.9(3) . . . . ?
C4 Rh C7 C8 -117.2(4) . . . . ?
Br2 Rh C7 C8 75.9(2) . . . . ?
Br3 Rh C7 C8 -55.2(7) . . . . ?
Br1 Rh C7 C8 164.9(2) . . . . ?
C6 Rh C7 C4 80.2(3) . . . . ?
C5 Rh C7 C4 37.3(3) . . . . ?
C8 Rh C7 C4 117.2(4) . . . . ?
Br2 Rh C7 C4 -166.9(2) . . . . ?
Br3 Rh C7 C4 62.0(7) . . . . ?
Br1 Rh C7 C4 -78.0(2) . . . . ?
C6 Rh C7 C13 -158.4(5) . . . . ?
C5 Rh C7 C13 158.7(5) . . . . ?
C8 Rh C7 C13 -121.4(6) . . . . ?
C4 Rh C7 C13 121.4(6) . . . . ?
Br2 Rh C7 C13 -45.5(5) . . . . ?
Br3 Rh C7 C13 -176.6(4) . . . . ?
Br1 Rh C7 C13 43.4(5) . . . . ?
C5 C6 C8 C7 2.1(5) . . . . ?
C11 C6 C8 C7 178.9(4) . . . . ?
Rh C6 C8 C7 -59.5(3) . . . . ?
C5 C6 C8 C12 -176.1(5) . . . . ?
C11 C6 C8 C12 0.6(8) . . . . ?
Rh C6 C8 C12 122.3(5) . . . . ?
C5 C6 C8 Rh 61.6(3) . . . . ?
C11 C6 C8 Rh -121.7(5) . . . . ?
C4 C7 C8 C6 -2.7(5) . . . . ?
C13 C7 C8 C6 -179.1(5) . . . . ?
Rh C7 C8 C6 59.4(3) . . . . ?
C4 C7 C8 C12 175.5(5) . . . . ?
C13 C7 C8 C12 -0.9(8) . . . . ?
Rh C7 C8 C12 -122.3(5) . . . . ?
C4 C7 C8 Rh -62.1(3) . . . . ?
C13 C7 C8 Rh 121.4(5) . . . . ?
C7 Rh C8 C6 -119.3(4) . . . . ?
C5 Rh C8 C6 -37.7(3) . . . . ?
C4 Rh C8 C6 -80.9(3) . . . . ?
Br2 Rh C8 C6 129.9(3) . . . . ?
Br3 Rh C8 C6 44.4(3) . . . . ?
Br1 Rh C8 C6 -145.4(2) . . . . ?
C6 Rh C8 C7 119.3(4) . . . . ?
C5 Rh C8 C7 81.6(3) . . . . ?
C4 Rh C8 C7 38.4(3) . . . . ?
Br2 Rh C8 C7 -110.8(2) . . . . ?
Br3 Rh C8 C7 163.7(2) . . . . ?
Br1 Rh C8 C7 -26.1(4) . . . . ?
C6 Rh C8 C12 -121.6(6) . . . . ?
C7 Rh C8 C12 119.1(6) . . . . ?
C5 Rh C8 C12 -159.2(5) . . . . ?
C4 Rh C8 C12 157.5(5) . . . . ?
Br2 Rh C8 C12 8.3(5) . . . . ?
Br3 Rh C8 C12 -77.2(5) . . . . ?
Br1 Rh C8 C12 93.0(5) . . . . ?
